data_4122210
loop_
_publ_author_name
'Evans, David A.'
'Thomson, Regan J.'
'Franco, Francisco'

_publ_section_title
;
 Ni(II) Tol-BINAP-Catalyzed Enantioselective Michael Reactions of
 \b-Ketoesters and Unsaturated N-Acylthiazolidinethiones
;
_journal_coden_ASTM JACSAT
_journal_issue 31
_journal_name_full 'Journal of the American Chemical Society'
_journal_page_first 10816
_journal_page_last 10817
_journal_paper_doi 10.1021/ja053820q
_journal_volume 127
_journal_year 2005
_chemical_formula_sum 'C44 H32 Cl2 Ni P2'
_chemical_formula_weight 752.25
_space_group_IT_number 96
_symmetry_cell_setting tetragonal
_symmetry_space_group_name_Hall 'P 4nw 2abw'
_symmetry_space_group_name_H-M 'P 43 21 2'
_atom_sites_solution_hydrogens geom
_atom_sites_solution_primary direct
_atom_sites_solution_secondary difmap
_audit_creation_method SHELXL-97
_cell_angle_alpha 90.00
_cell_angle_beta 90.00
_cell_angle_gamma 90.00
_cell_formula_units_Z 4
_cell_length_a 11.647(3)
_cell_length_b 11.647(3)
_cell_length_c 26.381(8)
_cell_measurement_reflns_used 0
_cell_measurement_temperature 213(2)
_cell_measurement_theta_max 23.56
_cell_measurement_theta_min 2.46
_cell_volume 3578.7(17)
_computing_cell_refinement 'SMART (Bruker, V4.050, 1995)'
_computing_data_collection 'ASTRO (Bruker, V4.050, 1995)'
_computing_data_reduction 'SAINT (Bruker, V5.A06, 1997)'
_computing_molecular_graphics 'SHELXTL (Bruker, 1998, ver 5.10)'
_computing_publication_material 'CIFTAB (Sheldrick, 1997)'
_computing_structure_refinement 'SHELXL-97 (Sheldrick, 1997)'
_computing_structure_solution 'SHELXS-97 (Sheldrick, 1990)'
_diffrn_ambient_temperature 213(2)
_diffrn_measured_fraction_theta_full 0.941
_diffrn_measured_fraction_theta_max 0.941
_diffrn_measurement_device_type CCD
_diffrn_measurement_method '\w, 0.3 deg'
_diffrn_radiation_monochromator graphite
_diffrn_radiation_source 'normal-focus sealed tube'
_diffrn_radiation_type MoK\a
_diffrn_radiation_wavelength 0.71073
_diffrn_reflns_av_R_equivalents 0.0539
_diffrn_reflns_av_sigmaI/netI 0.0423
_diffrn_reflns_limit_h_max 14
_diffrn_reflns_limit_h_min -15
_diffrn_reflns_limit_k_max 14
_diffrn_reflns_limit_k_min -15
_diffrn_reflns_limit_l_max 34
_diffrn_reflns_limit_l_min -12
_diffrn_reflns_number 22367
_diffrn_reflns_theta_full 27.74
_diffrn_reflns_theta_max 27.74
_diffrn_reflns_theta_min 1.91
_diffrn_standards_decay_% 0
_diffrn_standards_interval_count 0
_diffrn_standards_number 0
_exptl_absorpt_coefficient_mu 0.813
_exptl_absorpt_correction_T_max 1.000000
_exptl_absorpt_correction_T_min 0.639095
_exptl_absorpt_correction_type empirical
_exptl_absorpt_process_details SADABS
_exptl_crystal_colour black
_exptl_crystal_density_diffrn 1.396
_exptl_crystal_density_method 'not measured'
_exptl_crystal_description Prism
_exptl_crystal_F_000 1552
_exptl_crystal_size_max 0.3
_exptl_crystal_size_mid 0.2
_exptl_crystal_size_min 0.2
_refine_diff_density_max 0.236
_refine_diff_density_min -0.239
_refine_diff_density_rms 0.045
_refine_ls_abs_structure_details 'Flack H D (1983), Acta Cryst. A39, 876-881'
_refine_ls_abs_structure_Flack -0.009(13)
_refine_ls_extinction_method none
_refine_ls_goodness_of_fit_ref 1.014
_refine_ls_hydrogen_treatment constr
_refine_ls_matrix_type full
_refine_ls_number_parameters 222
_refine_ls_number_reflns 3907
_refine_ls_number_restraints 0
_refine_ls_restrained_S_all 1.014
_refine_ls_R_factor_all 0.0502
_refine_ls_R_factor_gt 0.0343
_refine_ls_shift/su_max 0.002
_refine_ls_shift/su_mean 0.000
_refine_ls_structure_factor_coef Fsqd
_refine_ls_weighting_details 'calc w=1/[\s^2^(Fo^2^)+(0.0382P)^2^+0.0816P] where P=(Fo^2^+2Fc^2^)/3'
_refine_ls_weighting_scheme calc
_refine_ls_wR_factor_gt 0.0686
_refine_ls_wR_factor_ref 0.0732
_reflns_number_gt 3261
_reflns_number_total 3907
_reflns_threshold_expression >2sigma(I)
_cod_data_source_file ja053820qsi20050708_033021.cif
_cod_data_source_block jst
_cod_depositor_comments
;
The following automatic conversions were performed:

'_symmetry_cell_setting' value 'Tetragonal' changed to 'tetragonal'
according to
/usr/data/users/saulius/automatic-downloads/retrospective/ACS/lib/dictionaries/cif_core.dic
dictionary named 'cif_core.dic' version 2.4.2 from
2011-04-26.

'_exptl_absorpt_correction_type' value 'Empirical'
changed to 'empirical' according to
/usr/data/users/saulius/automatic-downloads/retrospective/ACS/lib/dictionaries/cif_core.dic
dictionary named 'cif_core.dic' version 2.4.2 from 2011-04-26.

Automatic conversion script
Id: cif_fix_values 2281 2013-09-26 08:29:07Z andrius 

 Updated bibliographic information.

 Antanas Vaitkus,
 2019-10-09
;
_cod_original_cell_volume 3578.5(15)
_cod_original_sg_symbol_H-M P4(3)2(1)2
_cod_database_code 4122210

loop_
_symmetry_equiv_pos_as_xyz
'x, y, z'
'-x, -y, z+1/2'
'-y+1/2, x+1/2, z+3/4'
'y+1/2, -x+1/2, z+1/4'
'-x+1/2, y+1/2, -z+3/4'
'x+1/2, -y+1/2, -z+1/4'
'y, x, -z'
'-y, -x, -z+1/2'

loop_
_atom_site_label
_atom_site_type_symbol
_atom_site_fract_x
_atom_site_fract_y
_atom_site_fract_z
_atom_site_U_iso_or_equiv
_atom_site_adp_type
_atom_site_occupancy
_atom_site_symmetry_multiplicity
_atom_site_calc_flag
_atom_site_refinement_flags
Ni1 Ni 0.52784(2) 0.52784(2) 0.0000 0.02987(11) Uani 1 2 d S
P1 P 0.36725(5) 0.50754(5) 0.04071(2) 0.02591(13) Uani 1 1 d .
Cl1 Cl 0.71599(5) 0.51767(7) -0.00695(3) 0.05161(19) Uani 1 1 d .
C1 C 0.2343(2) 0.6133(2) -0.03320(9) 0.0399(6) Uani 1 1 d .
H1A H 0.3042 0.6383 -0.0473 0.048 Uiso 1 1 calc R
C2 C 0.34557(18) 0.35815(19) 0.06057(7) 0.0243(5) Uani 1 1 d .
C3 C 0.2801(2) 0.6395(2) 0.12161(9) 0.0422(7) Uani 1 1 d .
H3A H 0.2083 0.6336 0.1055 0.051 Uiso 1 1 calc R
C4 C 0.3760(2) 0.58685(19) 0.10013(8) 0.0351(6) Uani 1 1 d .
C5 C 0.2337(2) 0.55023(19) 0.01144(8) 0.0307(5) Uani 1 1 d .
C6 C 0.3802(2) 0.3236(2) 0.10985(8) 0.0345(5) Uani 1 1 d .
H6A H 0.4072 0.3791 0.1328 0.041 Uiso 1 1 calc R
C7 C 0.1291(2) 0.5156(2) 0.03203(9) 0.0380(6) Uani 1 1 d .
H7A H 0.1279 0.4730 0.0623 0.046 Uiso 1 1 calc R
C8 C 0.3004(2) 0.1574(2) 0.04157(8) 0.0329(5) Uani 1 1 d .
C9 C 0.30719(18) 0.27483(18) 0.02661(7) 0.0250(5) Uani 1 1 d .
C10 C 0.2897(3) 0.7007(2) 0.16666(10) 0.0591(9) Uani 1 1 d .
H10A H 0.2247 0.7365 0.1807 0.071 Uiso 1 1 calc R
C11 C 0.3368(2) 0.1256(2) 0.09152(9) 0.0438(6) Uani 1 1 d .
C12 C 0.3751(3) 0.2115(2) 0.12446(9) 0.0441(7) Uani 1 1 d .
H12A H 0.3979 0.1914 0.1575 0.053 Uiso 1 1 calc R
C13 C 0.4817(3) 0.5971(3) 0.12431(10) 0.0572(8) Uani 1 1 d .
H13A H 0.5476 0.5630 0.1103 0.069 Uiso 1 1 calc R
C14 C 0.0283(3) 0.6034(3) -0.03646(11) 0.0583(8) Uani 1 1 d .
H14A H -0.0411 0.6197 -0.0531 0.070 Uiso 1 1 calc R
C15 C 0.1307(3) 0.6396(3) -0.05705(11) 0.0580(8) Uani 1 1 d .
H15A H 0.1308 0.6821 -0.0873 0.070 Uiso 1 1 calc R
C16 C 0.0272(2) 0.5435(2) 0.00828(10) 0.0500(7) Uani 1 1 d .
H16A H -0.0430 0.5214 0.0228 0.060 Uiso 1 1 calc R
C17 C 0.3352(3) 0.0080(3) 0.10524(11) 0.0665(10) Uani 1 1 d .
H17A H 0.3571 -0.0136 0.1382 0.080 Uiso 1 1 calc R
C18 C 0.2662(3) -0.0434(2) 0.02336(12) 0.0657(10) Uani 1 1 d .
H18A H 0.2423 -0.1009 0.0007 0.079 Uiso 1 1 calc R
C19 C 0.4885(4) 0.6590(3) 0.16994(12) 0.0783(12) Uani 1 1 d .
H19A H 0.5595 0.6663 0.1866 0.094 Uiso 1 1 calc R
C20 C 0.3026(4) -0.0737(3) 0.07175(12) 0.0780(12) Uani 1 1 d .
H20A H 0.3047 -0.1515 0.0812 0.094 Uiso 1 1 calc R
C22 C 0.2646(3) 0.0685(2) 0.00846(10) 0.0452(7) Uani 1 1 d .
H22A H 0.2394 0.0872 -0.0244 0.054 Uiso 1 1 calc R
C25 C 0.3921(4) 0.7090(3) 0.19038(11) 0.0719(11) Uani 1 1 d .
H25A H 0.3976 0.7493 0.2212 0.086 Uiso 1 1 calc R

loop_
_atom_site_aniso_label
_atom_site_aniso_U_11
_atom_site_aniso_U_22
_atom_site_aniso_U_33
_atom_site_aniso_U_23
_atom_site_aniso_U_13
_atom_site_aniso_U_12
Ni1 0.02600(14) 0.02600(14) 0.0376(2) -0.00419(13) 0.00419(13) -0.00537(18)
P1 0.0251(3) 0.0230(3) 0.0296(3) -0.0023(2) 0.0012(2) 0.0004(2)
Cl1 0.0260(3) 0.0579(4) 0.0710(4) -0.0095(4) 0.0060(3) -0.0101(3)
C1 0.0452(16) 0.0292(14) 0.0455(13) 0.0056(12) 0.0003(12) 0.0030(12)
C2 0.0207(12) 0.0257(13) 0.0264(10) 0.0009(9) 0.0019(8) 0.0031(9)
C3 0.0584(18) 0.0254(14) 0.0428(13) -0.0035(11) 0.0157(13) -0.0047(12)
C4 0.0441(15) 0.0272(13) 0.0340(11) -0.0054(10) 0.0047(12) -0.0095(11)
C5 0.0322(13) 0.0236(13) 0.0362(12) -0.0005(10) 0.0009(10) 0.0069(10)
C6 0.0416(15) 0.0355(14) 0.0263(10) -0.0024(10) -0.0074(11) 0.0059(11)
C7 0.0324(13) 0.0375(14) 0.0442(12) 0.0012(11) 0.0038(11) 0.0094(12)
C8 0.0369(15) 0.0269(13) 0.0348(11) -0.0003(10) 0.0089(11) -0.0033(10)
C9 0.0205(12) 0.0255(12) 0.0289(10) 0.0002(9) 0.0029(9) 0.0025(9)
C10 0.094(3) 0.0338(17) 0.0494(15) -0.0108(13) 0.0318(18) -0.0171(16)
C11 0.0607(19) 0.0305(14) 0.0402(13) 0.0097(12) 0.0086(13) 0.0076(13)
C12 0.0597(18) 0.0428(16) 0.0298(11) 0.0075(12) -0.0056(12) 0.0131(15)
C13 0.0554(19) 0.067(2) 0.0491(15) -0.0161(14) -0.0010(15) -0.0132(16)
C14 0.0457(18) 0.059(2) 0.0707(18) 0.0039(16) -0.0113(17) 0.0261(16)
C15 0.071(2) 0.0467(19) 0.0564(17) 0.0174(14) -0.0106(16) 0.0132(18)
C16 0.0301(13) 0.0541(18) 0.0657(17) -0.0029(15) 0.0024(14) 0.0142(13)
C17 0.111(3) 0.0384(19) 0.0503(15) 0.0158(15) 0.0110(17) 0.0084(17)
C18 0.109(3) 0.0269(16) 0.0607(17) -0.0044(14) 0.0244(19) -0.0182(17)
C19 0.090(3) 0.092(3) 0.0535(17) -0.0191(17) -0.0166(19) -0.043(2)
C20 0.137(4) 0.0264(17) 0.070(2) 0.0133(16) 0.031(2) -0.0013(19)
C22 0.0614(19) 0.0321(14) 0.0420(13) -0.0018(11) 0.0103(14) -0.0112(12)
C25 0.113(3) 0.061(2) 0.0422(16) -0.0210(15) 0.0202(19) -0.041(2)

loop_
_atom_type_symbol
_atom_type_description
_atom_type_scat_dispersion_real
_atom_type_scat_dispersion_imag
_atom_type_scat_source
C C 0.0033 0.0016 'International Tables Vol C Tables 4.2.6.8 and 6.1.1.4'
H H 0.0000 0.0000 'International Tables Vol C Tables 4.2.6.8 and 6.1.1.4'
P P 0.1023 0.0942 'International Tables Vol C Tables 4.2.6.8 and 6.1.1.4'
Cl Cl 0.1484 0.1585 'International Tables Vol C Tables 4.2.6.8 and 6.1.1.4'
Ni Ni 0.3393 1.1124 'International Tables Vol C Tables 4.2.6.8 and 6.1.1.4'

loop_
_geom_angle_atom_site_label_1
_geom_angle_atom_site_label_2
_geom_angle_atom_site_label_3
_geom_angle
_geom_angle_site_symmetry_1
_geom_angle_site_symmetry_3
P1 Ni1 P1 93.28(3) 7 .
P1 Ni1 Cl1 153.27(3) 7 7
P1 Ni1 Cl1 91.20(2) . 7
P1 Ni1 Cl1 91.19(2) 7 .
P1 Ni1 Cl1 153.27(3) . .
Cl1 Ni1 Cl1 96.55(4) 7 .
C5 P1 C4 106.04(11) . .
C5 P1 C2 105.34(10) . .
C4 P1 C2 104.06(10) . .
C5 P1 Ni1 120.04(8) . .
C4 P1 Ni1 108.81(9) . .
C2 P1 Ni1 111.31(7) . .
C5 C1 C15 119.6(3) . .
C9 C2 C6 118.8(2) . .
C9 C2 P1 121.39(15) . .
C6 C2 P1 119.42(17) . .
C10 C3 C4 120.5(3) . .
C13 C4 C3 119.0(2) . .
C13 C4 P1 119.2(2) . .
C3 C4 P1 121.9(2) . .
C1 C5 C7 119.3(2) . .
C1 C5 P1 120.24(19) . .
C7 C5 P1 120.43(17) . .
C12 C6 C2 121.2(2) . .
C16 C7 C5 120.4(2) . .
C22 C8 C9 123.1(2) . .
C22 C8 C11 117.7(2) . .
C9 C8 C11 119.1(2) . .
C2 C9 C8 120.51(19) . .
C2 C9 C9 120.43(16) . 7
C8 C9 C9 119.05(17) . 7
C25 C10 C3 120.3(3) . .
C12 C11 C17 122.5(2) . .
C12 C11 C8 118.8(2) . .
C17 C11 C8 118.7(3) . .
C6 C12 C11 121.6(2) . .
C4 C13 C19 119.1(3) . .
C16 C14 C15 120.2(3) . .
C14 C15 C1 120.3(3) . .
C14 C16 C7 120.2(3) . .
C20 C17 C11 121.1(3) . .
C22 C18 C20 120.8(3) . .
C25 C19 C13 120.5(3) . .
C17 C20 C18 120.4(3) . .
C18 C22 C8 121.2(3) . .
C10 C25 C19 120.6(3) . .

loop_
_geom_bond_atom_site_label_1
_geom_bond_atom_site_label_2
_geom_bond_distance
_geom_bond_site_symmetry_2
Ni1 P1 2.1697(7) 7
Ni1 P1 2.1697(7) .
Ni1 Cl1 2.2022(8) 7
Ni1 Cl1 2.2022(8) .
P1 C5 1.807(2) .
P1 C4 1.822(2) .
P1 C2 1.834(2) .
C1 C5 1.388(3) .
C1 C15 1.395(4) .
C2 C9 1.394(3) .
C2 C6 1.420(3) .
C3 C10 1.390(3) .
C3 C4 1.395(4) .
C4 C13 1.391(4) .
C5 C7 1.393(3) .
C6 C12 1.363(3) .
C7 C16 1.380(3) .
C8 C22 1.417(3) .
C8 C9 1.426(3) .
C8 C11 1.433(3) .
C9 C9 1.502(4) 7
C10 C25 1.350(5) .
C11 C12 1.398(4) .
C11 C17 1.417(4) .
C13 C19 1.406(4) .
C14 C16 1.371(4) .
C14 C15 1.377(4) .
C17 C20 1.353(4) .
C18 C22 1.362(4) .
C18 C20 1.391(5) .
C19 C25 1.374(5) .
